data_2226857
loop_
_publ_author_name
'Jasinski, Jerry P.'
'Pek, Albert E.'
'Samshuddin, S.'
'Narayana, B.'
'Yathirajan, H. S.'

_publ_section_title
;
 1-[3,5-Bis(4-chlorophenyl)-4,5-dihydro-1<i>H</i>-pyrazol-1-yl]ethanone
;
_journal_coeditor_code FJ2320
_journal_issue 8
_journal_name_full 'Acta Crystallographica Section E'
_journal_page_first o1950
_journal_page_last o1951
_journal_paper_doi 10.1107/S1600536810025584
_journal_volume 66
_journal_year 2010
_chemical_formula_iupac 'C17 H14 Cl2 N2 O'
_chemical_formula_moiety 'C17 H14 Cl2 N2 O'
_chemical_formula_sum 'C17 H14 Cl2 N2 O'
_chemical_formula_weight 333.20
_chemical_name_systematic
;
1-[3,5-Bis(4-chlorophenyl)-4,5-dihydro-1<i>H</i>-pyrazol-1-yl]ethanone
;
_space_group_IT_number 14
_symmetry_cell_setting monoclinic
_symmetry_space_group_name_Hall '-P 2yn'
_symmetry_space_group_name_H-M 'P 1 21/n 1'
_atom_sites_solution_hydrogens geom
_atom_sites_solution_primary direct
_atom_sites_solution_secondary difmap
_cell_angle_alpha 90.00
_cell_angle_beta 98.412(2)
_cell_angle_gamma 90.00
_cell_formula_units_Z 4
_cell_length_a 6.0716(9)
_cell_length_b 13.160(2)
_cell_length_c 19.782(3)
_cell_measurement_reflns_used 6706
_cell_measurement_temperature 100
_cell_measurement_theta_max 30.84
_cell_measurement_theta_min 2.59
_cell_volume 1563.6(4)
_computing_cell_refinement 'SAINT (Bruker, 2008)'
_computing_data_collection 'APEX2 (Bruker, 2008)'
_computing_data_reduction 'SAINT (Bruker, 2008)'
_computing_molecular_graphics 'SHELXTL (Sheldrick, 2008)'
_computing_publication_material 'SHELXTL (Sheldrick, 2008)'
_computing_structure_refinement 'SHELXTL (Sheldrick, 2008)'
_computing_structure_solution 'SHELXTL (Sheldrick, 2008)'
_diffrn_ambient_temperature 100
_diffrn_measured_fraction_theta_full 0.941
_diffrn_measured_fraction_theta_max 0.941
_diffrn_measurement_device_type 'Bruker APEXII CCD'
_diffrn_measurement_method '\w scans'
_diffrn_radiation_monochromator graphite
_diffrn_radiation_source 'fine-focus sealed tube'
_diffrn_radiation_type MoK\a
_diffrn_radiation_wavelength 0.71073
_diffrn_reflns_av_R_equivalents 0.0255
_diffrn_reflns_av_sigmaI/netI 0.0238
_diffrn_reflns_limit_h_max 8
_diffrn_reflns_limit_h_min -8
_diffrn_reflns_limit_k_max 18
_diffrn_reflns_limit_k_min -18
_diffrn_reflns_limit_l_max 28
_diffrn_reflns_limit_l_min -28
_diffrn_reflns_number 18906
_diffrn_reflns_theta_full 31.32
_diffrn_reflns_theta_max 31.32
_diffrn_reflns_theta_min 1.86
_exptl_absorpt_coefficient_mu 0.417
_exptl_absorpt_correction_T_max 0.9174
_exptl_absorpt_correction_T_min 0.8029
_exptl_absorpt_correction_type multi-scan
_exptl_absorpt_process_details '(APEX2; Bruker, 2008)'
_exptl_crystal_colour colourless
_exptl_crystal_density_diffrn 1.415
_exptl_crystal_density_method 'not measured'
_exptl_crystal_description block
_exptl_crystal_F_000 688
_exptl_crystal_size_max 0.55
_exptl_crystal_size_mid 0.38
_exptl_crystal_size_min 0.21
_refine_diff_density_max 0.388
_refine_diff_density_min -0.262
_refine_ls_goodness_of_fit_ref 1.442
_refine_ls_hydrogen_treatment constr
_refine_ls_matrix_type full
_refine_ls_number_parameters 200
_refine_ls_number_reflns 4809
_refine_ls_number_restraints 0
_refine_ls_restrained_S_all 1.442
_refine_ls_R_factor_all 0.0455
_refine_ls_R_factor_gt 0.0373
_refine_ls_shift/su_max 0.001
_refine_ls_shift/su_mean 0.000
_refine_ls_structure_factor_coef Fsqd
_refine_ls_weighting_details 'calc w=1/[\s^2^(Fo^2^)+(0.0475P)^2^+0.0000P] where P=(Fo^2^+2Fc^2^)/3'
_refine_ls_weighting_scheme calc
_refine_ls_wR_factor_gt 0.1046
_refine_ls_wR_factor_ref 0.1109
_reflns_number_gt 4141
_reflns_number_total 4809
_reflns_threshold_expression I>2sigma(I)
_cod_data_source_file fj2320.cif
_cod_data_source_block I
_cod_original_sg_symbol_H-M 'P 21/n'
_cod_database_code 2226857
_cod_database_fobs_code 2226857

loop_
_symmetry_equiv_pos_as_xyz
'x, y, z'
'-x+1/2, y+1/2, -z+1/2'
'-x, -y, -z'
'x-1/2, -y-1/2, z-1/2'

loop_
_atom_site_type_symbol
_atom_site_label
_atom_site_fract_x
_atom_site_fract_y
_atom_site_fract_z
_atom_site_U_iso_or_equiv
_atom_site_adp_type
_atom_site_calc_flag
_atom_site_refinement_flags
_atom_site_occupancy
_atom_site_disorder_assembly
_atom_site_disorder_group
Cl Cl1 -0.05600(5) 0.67498(2) 0.037299(16) 0.02593(9) Uani d . 1 . .
Cl Cl2 1.07200(6) 0.31318(3) 0.545917(17) 0.03442(10) Uani d . 1 . .
O O1 1.42292(14) 0.36398(8) 0.25597(5) 0.0284(2) Uani d . 1 . .
N N1 1.10312(16) 0.44665(8) 0.22241(5) 0.0223(2) Uani d . 1 . .
N N2 0.90756(16) 0.45866(8) 0.17716(5) 0.0215(2) Uani d . 1 . .
C C1 0.80954(19) 0.53952(9) 0.19412(6) 0.0198(2) Uani d . 1 . .
C C2 0.93583(19) 0.59546(9) 0.25404(6) 0.0227(2) Uani d . 1 . .
H H2A 0.8438 0.6066 0.2895 0.027 Uiso calc R 1 . .
H H2B 0.9900 0.6604 0.2401 0.027 Uiso calc R 1 . .
C C3 1.13032(19) 0.52236(9) 0.27851(6) 0.0205(2) Uani d . 1 . .
H H3 1.2730 0.5578 0.2802 0.025 Uiso calc R 1 . .
C C4 1.11491(18) 0.47227(8) 0.34639(6) 0.0185(2) Uani d . 1 . .
C C5 1.29877(19) 0.46775(9) 0.39706(6) 0.0204(2) Uani d . 1 . .
H H5 1.4322 0.4973 0.3895 0.024 Uiso calc R 1 . .
C C6 1.2861(2) 0.41974(9) 0.45879(6) 0.0226(2) Uani d . 1 . .
H H6 1.4100 0.4164 0.4924 0.027 Uiso calc R 1 . .
C C7 1.0866(2) 0.37695(9) 0.46945(6) 0.0227(2) Uani d . 1 . .
C C8 0.9003(2) 0.38125(9) 0.42023(6) 0.0239(2) Uani d . 1 . .
H H8 0.7665 0.3528 0.4285 0.029 Uiso calc R 1 . .
C C9 0.91492(19) 0.42834(9) 0.35855(6) 0.0218(2) Uani d . 1 . .
H H9 0.7908 0.4308 0.3249 0.026 Uiso calc R 1 . .
C C10 0.59722(19) 0.57204(8) 0.15606(6) 0.0189(2) Uani d . 1 . .
C C11 0.4946(2) 0.51628(9) 0.10008(6) 0.0230(2) Uani d . 1 . .
H H11 0.5614 0.4571 0.0874 0.028 Uiso calc R 1 . .
C C12 0.2948(2) 0.54783(9) 0.06325(6) 0.0236(2) Uani d . 1 . .
H H12 0.2282 0.5108 0.0257 0.028 Uiso calc R 1 . .
C C13 0.19554(19) 0.63577(9) 0.08334(6) 0.0200(2) Uani d . 1 . .
C C14 0.2917(2) 0.69243(9) 0.13857(6) 0.0214(2) Uani d . 1 . .
H H14 0.2227 0.7510 0.1515 0.026 Uiso calc R 1 . .
C C15 0.4939(2) 0.66028(9) 0.17462(6) 0.0214(2) Uani d . 1 . .
H H15 0.5610 0.6982 0.2116 0.026 Uiso calc R 1 . .
C C16 1.2506(2) 0.37105(9) 0.21546(6) 0.0233(2) Uani d . 1 . .
C C17 1.1866(2) 0.29880(10) 0.15692(6) 0.0307(3) Uani d . 1 . .
H H17A 1.3052 0.2512 0.1549 0.046 Uiso calc R 1 . .
H H17B 1.1597 0.3363 0.1149 0.046 Uiso calc R 1 . .
H H17C 1.0539 0.2628 0.1636 0.046 Uiso calc R 1 . .

loop_
_atom_site_aniso_label
_atom_site_aniso_U_11
_atom_site_aniso_U_22
_atom_site_aniso_U_33
_atom_site_aniso_U_12
_atom_site_aniso_U_13
_atom_site_aniso_U_23
Cl1 0.02224(16) 0.02398(16) 0.02988(17) 0.00321(10) -0.00184(11) -0.00217(11)
Cl2 0.0471(2) 0.03506(19) 0.02341(17) -0.00037(14) 0.01295(14) 0.00586(12)
O1 0.0234(5) 0.0361(5) 0.0260(5) 0.0063(4) 0.0045(3) 0.0069(4)
N1 0.0212(5) 0.0270(5) 0.0184(5) 0.0046(4) 0.0016(4) -0.0002(4)
N2 0.0211(5) 0.0251(5) 0.0181(5) 0.0027(4) 0.0023(4) 0.0016(4)
C1 0.0212(5) 0.0202(5) 0.0181(5) -0.0008(4) 0.0034(4) 0.0016(4)
C2 0.0245(6) 0.0202(6) 0.0229(6) 0.0004(4) 0.0010(4) 0.0009(4)
C3 0.0194(5) 0.0212(5) 0.0203(5) -0.0013(4) 0.0011(4) 0.0014(4)
C4 0.0183(5) 0.0175(5) 0.0194(5) -0.0005(4) 0.0020(4) 0.0000(4)
C5 0.0171(5) 0.0214(5) 0.0223(5) -0.0033(4) 0.0015(4) -0.0019(4)
C6 0.0246(6) 0.0223(5) 0.0201(5) -0.0008(4) 0.0004(4) -0.0023(4)
C7 0.0301(6) 0.0200(5) 0.0194(5) 0.0003(4) 0.0087(5) -0.0005(4)
C8 0.0205(5) 0.0227(6) 0.0300(6) -0.0016(4) 0.0085(5) 0.0010(5)
C9 0.0168(5) 0.0218(5) 0.0266(6) -0.0009(4) 0.0021(4) -0.0002(4)
C10 0.0200(5) 0.0183(5) 0.0188(5) -0.0001(4) 0.0046(4) 0.0024(4)
C11 0.0228(6) 0.0209(5) 0.0255(6) 0.0024(4) 0.0044(4) -0.0043(4)
C12 0.0227(6) 0.0218(6) 0.0259(6) 0.0000(4) 0.0018(4) -0.0053(4)
C13 0.0188(5) 0.0195(5) 0.0219(6) 0.0003(4) 0.0037(4) 0.0019(4)
C14 0.0257(6) 0.0173(5) 0.0215(6) 0.0034(4) 0.0043(4) 0.0011(4)
C15 0.0273(6) 0.0187(5) 0.0177(5) 0.0009(4) 0.0018(4) 0.0010(4)
C16 0.0240(6) 0.0272(6) 0.0202(6) 0.0055(5) 0.0083(4) 0.0064(4)
C17 0.0373(7) 0.0318(7) 0.0239(6) 0.0122(6) 0.0069(5) 0.0006(5)

loop_
_atom_type_symbol
_atom_type_description
_atom_type_scat_dispersion_real
_atom_type_scat_dispersion_imag
_atom_type_scat_source
C C 0.0033 0.0016 'International Tables Vol C Tables 4.2.6.8 and 6.1.1.4'
H H 0.0000 0.0000 'International Tables Vol C Tables 4.2.6.8 and 6.1.1.4'
N N 0.0061 0.0033 'International Tables Vol C Tables 4.2.6.8 and 6.1.1.4'
O O 0.0106 0.0060 'International Tables Vol C Tables 4.2.6.8 and 6.1.1.4'
Cl Cl 0.1484 0.1585 'International Tables Vol C Tables 4.2.6.8 and 6.1.1.4'

loop_
_geom_angle_atom_site_label_1
_geom_angle_atom_site_label_2
_geom_angle_atom_site_label_3
_geom_angle_site_symmetry_1
_geom_angle_site_symmetry_3
_geom_angle
_geom_angle_publ_flag
C16 N1 N2 . . 122.18(10) ?
C16 N1 C3 . . 124.39(10) ?
N2 N1 C3 . . 113.42(9) ?
C1 N2 N1 . . 108.10(10) ?
N2 C1 C10 . . 121.01(11) ?
N2 C1 C2 . . 114.05(10) ?
C10 C1 C2 . . 124.93(10) ?
C1 C2 C3 . . 102.71(9) ?
C1 C2 H2A . . 111.2 ?
C3 C2 H2A . . 111.2 ?
C1 C2 H2B . . 111.2 ?
C3 C2 H2B . . 111.2 ?
H2A C2 H2B . . 109.1 ?
N1 C3 C4 . . 110.94(9) ?
N1 C3 C2 . . 100.81(9) ?
C4 C3 C2 . . 113.97(9) ?
N1 C3 H3 . . 110.3 ?
C4 C3 H3 . . 110.3 ?
C2 C3 H3 . . 110.3 ?
C5 C4 C9 . . 119.03(10) ?
C5 C4 C3 . . 120.83(10) ?
C9 C4 C3 . . 120.13(10) ?
C6 C5 C4 . . 120.86(11) ?
C6 C5 H5 . . 119.6 ?
C4 C5 H5 . . 119.6 ?
C7 C6 C5 . . 118.91(11) ?
C7 C6 H6 . . 120.5 ?
C5 C6 H6 . . 120.5 ?
C6 C7 C8 . . 121.49(11) ?
C6 C7 Cl2 . . 119.10(10) ?
C8 C7 Cl2 . . 119.39(9) ?
C7 C8 C9 . . 119.23(11) ?
C7 C8 H8 . . 120.4 ?
C9 C8 H8 . . 120.4 ?
C8 C9 C4 . . 120.47(11) ?
C8 C9 H9 . . 119.8 ?
C4 C9 H9 . . 119.8 ?
C15 C10 C11 . . 118.71(11) ?
C15 C10 C1 . . 120.40(11) ?
C11 C10 C1 . . 120.88(10) ?
C12 C11 C10 . . 120.98(11) ?
C12 C11 H11 . . 119.5 ?
C10 C11 H11 . . 119.5 ?
C11 C12 C13 . . 118.86(11) ?
C11 C12 H12 . . 120.6 ?
C13 C12 H12 . . 120.6 ?
C14 C13 C12 . . 121.71(11) ?
C14 C13 Cl1 . . 119.46(9) ?
C12 C13 Cl1 . . 118.82(9) ?
C13 C14 C15 . . 118.71(11) ?
C13 C14 H14 . . 120.6 ?
C15 C14 H14 . . 120.6 ?
C14 C15 C10 . . 121.01(11) ?
C14 C15 H15 . . 119.5 ?
C10 C15 H15 . . 119.5 ?
O1 C16 N1 . . 120.13(12) ?
O1 C16 C17 . . 123.72(11) ?
N1 C16 C17 . . 116.14(11) ?
C16 C17 H17A . . 109.5 ?
C16 C17 H17B . . 109.5 ?
H17A C17 H17B . . 109.5 ?
C16 C17 H17C . . 109.5 ?
H17A C17 H17C . . 109.5 ?
H17B C17 H17C . . 109.5 ?

loop_
_geom_bond_atom_site_label_1
_geom_bond_atom_site_label_2
_geom_bond_site_symmetry_2
_geom_bond_distance
_geom_bond_publ_flag
Cl1 C13 . 1.7382(12) ?
Cl2 C7 . 1.7435(12) ?
O1 C16 . 1.2249(15) ?
N1 C16 . 1.3588(15) ?
N1 N2 . 1.3875(14) ?
N1 C3 . 1.4826(15) ?
N2 C1 . 1.2875(14) ?
C1 C10 . 1.4587(16) ?
C1 C2 . 1.5063(16) ?
C2 C3 . 1.5449(16) ?
C2 H2A . 0.9700 ?
C2 H2B . 0.9700 ?
C3 C4 . 1.5110(16) ?
C3 H3 . 0.9800 ?
C4 C5 . 1.3881(16) ?
C4 C9 . 1.3972(16) ?
C5 C6 . 1.3871(16) ?
C5 H5 . 0.9300 ?
C6 C7 . 1.3795(17) ?
C6 H6 . 0.9300 ?
C7 C8 . 1.3817(17) ?
C8 C9 . 1.3829(17) ?
C8 H8 . 0.9300 ?
C9 H9 . 0.9300 ?
C10 C15 . 1.3946(16) ?
C10 C11 . 1.3968(16) ?
C11 C12 . 1.3842(17) ?
C11 H11 . 0.9300 ?
C12 C13 . 1.3895(16) ?
C12 H12 . 0.9300 ?
C13 C14 . 1.3799(17) ?
C14 C15 . 1.3923(17) ?
C14 H14 . 0.9300 ?
C15 H15 . 0.9300 ?
C16 C17 . 1.5049(18) ?
C17 H17A . 0.9600 ?
C17 H17B . 0.9600 ?
C17 H17C . 0.9600 ?

loop_
_geom_hbond_atom_site_label_D
_geom_hbond_atom_site_label_H
_geom_hbond_atom_site_label_A
_geom_hbond_site_symmetry_A
_geom_hbond_distance_DH
_geom_hbond_distance_HA
_geom_hbond_distance_DA
_geom_hbond_angle_DHA
C8 H8 Cl1 2_545 0.93 2.80 3.5996(13) 145
C9 H9 O1 1_455 0.93 2.59 3.4620(15) 156

loop_
_geom_torsion_atom_site_label_1
_geom_torsion_atom_site_label_2
_geom_torsion_atom_site_label_3
_geom_torsion_atom_site_label_4
_geom_torsion_site_symmetry_1
_geom_torsion_site_symmetry_2
_geom_torsion_site_symmetry_3
_geom_torsion_site_symmetry_4
_geom_torsion
_geom_torsion_publ_flag
C16 N1 N2 C1 . . . . -176.08(10) ?
C3 N1 N2 C1 . . . . 5.01(13) ?
N1 N2 C1 C10 . . . . -179.54(10) ?
N1 N2 C1 C2 . . . . 1.70(13) ?
N2 C1 C2 C3 . . . . -7.14(13) ?
C10 C1 C2 C3 . . . . 174.16(10) ?
C16 N1 C3 C4 . . . . -66.76(14) ?
N2 N1 C3 C4 . . . . 112.11(10) ?
C16 N1 C3 C2 . . . . 172.18(11) ?
N2 N1 C3 C2 . . . . -8.95(12) ?
C1 C2 C3 N1 . . . . 8.80(11) ?
C1 C2 C3 C4 . . . . -110.09(11) ?
N1 C3 C4 C5 . . . . 113.38(12) ?
C2 C3 C4 C5 . . . . -133.67(11) ?
N1 C3 C4 C9 . . . . -65.65(13) ?
C2 C3 C4 C9 . . . . 47.30(15) ?
C9 C4 C5 C6 . . . . 0.53(17) ?
C3 C4 C5 C6 . . . . -178.51(11) ?
C4 C5 C6 C7 . . . . -0.50(17) ?
C5 C6 C7 C8 . . . . -0.21(18) ?
C5 C6 C7 Cl2 . . . . 178.08(9) ?
C6 C7 C8 C9 . . . . 0.87(18) ?
Cl2 C7 C8 C9 . . . . -177.42(9) ?
C7 C8 C9 C4 . . . . -0.83(18) ?
C5 C4 C9 C8 . . . . 0.14(17) ?
C3 C4 C9 C8 . . . . 179.19(11) ?
N2 C1 C10 C15 . . . . -179.43(11) ?
C2 C1 C10 C15 . . . . -0.81(17) ?
N2 C1 C10 C11 . . . . -0.06(17) ?
C2 C1 C10 C11 . . . . 178.56(11) ?
C15 C10 C11 C12 . . . . 0.38(18) ?
C1 C10 C11 C12 . . . . -179.00(11) ?
C10 C11 C12 C13 . . . . -0.77(18) ?
C11 C12 C13 C14 . . . . 0.43(18) ?
C11 C12 C13 Cl1 . . . . -179.69(9) ?
C12 C13 C14 C15 . . . . 0.28(18) ?
Cl1 C13 C14 C15 . . . . -179.60(9) ?
C13 C14 C15 C10 . . . . -0.67(18) ?
C11 C10 C15 C14 . . . . 0.35(17) ?
C1 C10 C15 C14 . . . . 179.73(11) ?
N2 N1 C16 O1 . . . . 178.94(10) ?
C3 N1 C16 O1 . . . . -2.28(18) ?
N2 N1 C16 C17 . . . . -1.78(16) ?
C3 N1 C16 C17 . . . . 177.00(11) ?

loop_
_cod_related_entry_id
_cod_related_entry_database
_cod_related_entry_code
1 ChemSpider 2236001
